data_7249565
loop_
_publ_author_name
'Shentseva, Irina A.'
'Usoltsev, Andrey N.'
'Korobeynikov, Nikita A.'
'Sokolov, Maxim N.'
'Adonin, Sergey A.'

_publ_section_title
;
 One-dimensional heterometallic Bi/Ag and Sb/Ag bromometalates(iii):
 structures, thermal stability and optical properties
;
_journal_issue 48
_journal_name_full CrystEngComm
_journal_page_first 6823
_journal_page_last 6827
_journal_paper_doi 10.1039/D4CE01083C
_journal_volume 26
_journal_year 2024
_chemical_formula_moiety 'Ag Bi Br6, C10 H16 N4'
_chemical_formula_sum 'C10 H16 Ag Bi Br6 N4'
_chemical_formula_weight 988.58
_space_group_crystal_system triclinic
_space_group_IT_number 2
_space_group_name_Hall '-P 1'
_space_group_name_H-M_alt 'P -1'
_atom_sites_solution_hydrogens geom
_audit_creation_date 2024-08-14
_audit_creation_method
;
Olex2 1.5
(compiled 2024.02.16 svn.r378c4104 for OlexSys, GUI svn.r6928)
;
_audit_update_record
;
2024-08-26 deposited with the CCDC.	2024-11-08 downloaded from the CCDC.
;
_cell_angle_alpha 96.3480(10)
_cell_angle_beta 105.4260(10)
_cell_angle_gamma 108.2370(10)
_cell_formula_units_Z 2
_cell_length_a 7.9539(3)
_cell_length_b 11.8928(4)
_cell_length_c 12.5004(4)
_cell_measurement_reflns_used 5809
_cell_measurement_temperature 150.00
_cell_measurement_theta_max 30.41
_cell_measurement_theta_min 2.78
_cell_volume 1058.08(6)
_computing_molecular_graphics 'Olex2 1.5 (Dolomanov et al., 2009)'
_computing_publication_material 'Olex2 1.5 (Dolomanov et al., 2009)'
_computing_structure_refinement 'SHELXL 2017/1 (Sheldrick, 2015)'
_computing_structure_solution 'SHELXT 2014/5 (Sheldrick, 2014)'
_diffrn_ambient_temperature 150.00
_diffrn_detector PIXEL
_diffrn_detector_area_resol_mean 7.41
_diffrn_detector_type 'Bruker PHOTON III area detector'
_diffrn_measured_fraction_theta_full 0.997
_diffrn_measured_fraction_theta_max 0.991
_diffrn_measurement_device 'three-circle diffractometer'
_diffrn_measurement_device_type 'Bruker D8 Venture diffractometer'
_diffrn_measurement_method 'phi and omega scans'
_diffrn_radiation_monochromator 'Incoatec HELIOS multilayer mirrors'
_diffrn_radiation_type MoK\a
_diffrn_radiation_wavelength 0.71073
_diffrn_reflns_av_R_equivalents 0.0408
_diffrn_reflns_av_unetI/netI 0.0549
_diffrn_reflns_Laue_measured_fraction_full 0.997
_diffrn_reflns_Laue_measured_fraction_max 0.991
_diffrn_reflns_limit_h_max 11
_diffrn_reflns_limit_h_min -11
_diffrn_reflns_limit_k_max 16
_diffrn_reflns_limit_k_min -16
_diffrn_reflns_limit_l_max 17
_diffrn_reflns_limit_l_min -17
_diffrn_reflns_number 16378
_diffrn_reflns_point_group_measured_fraction_full 0.997
_diffrn_reflns_point_group_measured_fraction_max 0.991
_diffrn_reflns_theta_full 25.242
_diffrn_reflns_theta_max 30.565
_diffrn_reflns_theta_min 1.729
_diffrn_source 'Incoatec IuS3.0 microfocus X-ray tube'
_diffrn_source_current 1.4
_diffrn_source_power 0.07
_diffrn_source_voltage 50.0
_exptl_absorpt_coefficient_mu 20.559
_exptl_absorpt_correction_T_max 0.7461
_exptl_absorpt_correction_T_min 0.4336
_exptl_absorpt_correction_type multi-scan
_exptl_absorpt_process_details
;
SADABS-2016/2 (Bruker,2016/2) was used for absorption correction.
wR2(int) was 0.1232 before and 0.0477 after correction.
The Ratio of minimum to maximum transmission is 0.5812.
The \l/2 correction factor is Not present.
;
_exptl_crystal_colour 'light yellow'
_exptl_crystal_colour_modifier light
_exptl_crystal_colour_primary yellow
_exptl_crystal_density_diffrn 3.103
_exptl_crystal_description plank
_exptl_crystal_F_000 888
_exptl_crystal_size_max 0.15
_exptl_crystal_size_mid 0.05
_exptl_crystal_size_min 0.03
_refine_diff_density_max 1.468
_refine_diff_density_min -1.828
_refine_diff_density_rms 0.236
_refine_ls_extinction_method none
_refine_ls_goodness_of_fit_ref 1.015
_refine_ls_hydrogen_treatment constr
_refine_ls_matrix_type full
_refine_ls_number_parameters 202
_refine_ls_number_reflns 6428
_refine_ls_number_restraints 0
_refine_ls_restrained_S_all 1.015
_refine_ls_R_factor_all 0.0456
_refine_ls_R_factor_gt 0.0326
_refine_ls_shift/su_max 0.001
_refine_ls_shift/su_mean 0.000
_refine_ls_structure_factor_coef Fsqd
_refine_ls_weighting_details 'w=1/[\s^2^(Fo^2^)+(0.0191P)^2^] where P=(Fo^2^+2Fc^2^)/3'
_refine_ls_weighting_scheme calc
_refine_ls_wR_factor_gt 0.0609
_refine_ls_wR_factor_ref 0.0649
_reflns_Friedel_coverage 0.000
_reflns_number_gt 5252
_reflns_number_total 6428
_reflns_threshold_expression 'I > 2\s(I)'
_cod_data_source_file d4ce01083c2.cif
_cod_data_source_block is434_a
_cod_depositor_comments 'Adding full bibliography for 7249564--7249566.cif.'
_cod_database_code 7249565
_shelx_shelxl_version_number 2017/1
_shelx_space_group_comment
;
The symmetry employed for this shelxl refinement is uniquely defined
by the following loop, which should always be used as a source of
symmetry information in preference to the above space-group names.
They are only intended as comments.
;
_shelx_estimated_absorpt_t_max 0.578
_shelx_estimated_absorpt_t_min 0.148
_olex2_refinement_description
;
1. Fixed Uiso
 At 1.2 times of:
  All C(H) groups, All C(H,H) groups, All N(H) groups
2.a Secondary CH2 refined with riding coordinates:
 C4(H4A,H4B), C5(H5A,H5B), C6(H6A,H6B), C7(H7A,H7B)
2.b Aromatic/amide H refined with riding coordinates:
 C2(H2), N4(H4), C1(H1), C9(H9), C3(H3), N1(H1A), C10(H10), C8(H8)
;
_olex2_submission_special_instructions 'No special instructions were received'

loop_
_space_group_symop_operation_xyz
'x, y, z'
'-x, -y, -z'

loop_
_atom_site_label
_atom_site_type_symbol
_atom_site_fract_x
_atom_site_fract_y
_atom_site_fract_z
_atom_site_U_iso_or_equiv
_atom_site_adp_type
_atom_site_occupancy
_atom_site_site_symmetry_order
_atom_site_calc_flag
_atom_site_refinement_flags_posn
_atom_site_refinement_flags_adp
_atom_site_refinement_flags_occupancy
_atom_site_disorder_assembly
_atom_site_disorder_group
Bi2 Bi 0.500000 1.000000 0.500000 0.01290(6) Uani 1 2 d S . P . .
Bi1 Bi 1.000000 1.500000 1.000000 0.01282(6) Uani 1 2 d S . P . .
Ag1 Ag 0.66392(7) 1.24068(5) 0.76189(4) 0.03737(12) Uani 1 1 d . . . . .
Br6 Br 0.53295(7) 0.87396(4) 0.67914(4) 0.01870(10) Uani 1 1 d . . . . .
Br4 Br 0.32625(7) 1.13376(5) 0.60939(5) 0.02203(11) Uani 1 1 d . . . . .
Br3 Br 0.87024(7) 1.23930(4) 0.96677(5) 0.02219(11) Uani 1 1 d . . . . .
Br2 Br 0.68026(7) 1.47771(5) 0.81699(4) 0.02220(11) Uani 1 1 d . . . . .
Br5 Br 0.85459(6) 1.18704(4) 0.61861(4) 0.01790(10) Uani 1 1 d . . . . .
Br1 Br 1.21107(6) 1.49145(4) 0.84990(4) 0.01759(10) Uani 1 1 d . . . . .
N2 N 0.1206(5) 0.4114(4) 0.4330(3) 0.0164(8) Uani 1 1 d . . . . .
N3 N -0.1962(5) -0.0921(3) 0.0989(3) 0.0159(8) Uani 1 1 d . . . . .
C2 C 0.3532(7) 0.5315(5) 0.5823(5) 0.0238(11) Uani 1 1 d . . . . .
H2 H 0.449797 0.562048 0.653379 0.029 Uiso 1 1 calc R U . . .
N4 N -0.3871(6) -0.2747(4) 0.0330(4) 0.0224(9) Uani 1 1 d . . . . .
H4 H -0.444141 -0.352557 0.027648 0.027 Uiso 1 1 calc R U . . .
C1 C 0.1536(7) 0.5240(4) 0.4169(4) 0.0173(10) Uani 1 1 d . . . . .
H1 H 0.087740 0.547514 0.353395 0.021 Uiso 1 1 calc R U . . .
C9 C -0.4346(7) -0.2106(5) -0.0471(5) 0.0252(12) Uani 1 1 d . . . . .
H9 H -0.532246 -0.241110 -0.117759 0.030 Uiso 1 1 calc R U . . .
C3 C 0.2450(7) 0.4150(5) 0.5359(4) 0.0225(11) Uani 1 1 d . . . . .
H3 H 0.252581 0.347269 0.567997 0.027 Uiso 1 1 calc R U . . .
C4 C -0.0277(7) 0.3027(4) 0.3556(4) 0.0193(10) Uani 1 1 d . . . . .
H4A H -0.107753 0.327621 0.294867 0.023 Uiso 1 1 calc R U . . .
H4B H -0.106573 0.259074 0.398087 0.023 Uiso 1 1 calc R U . . .
C5 C 0.0489(7) 0.2174(4) 0.3017(4) 0.0186(10) Uani 1 1 d . . . . .
H5A H 0.122209 0.258796 0.255454 0.022 Uiso 1 1 calc R U . . .
H5B H 0.133029 0.194381 0.361907 0.022 Uiso 1 1 calc R U . . .
C6 C -0.1100(6) 0.1046(4) 0.2273(4) 0.0174(10) Uani 1 1 d . . . . .
H6A H -0.184124 0.064683 0.273800 0.021 Uiso 1 1 calc R U . . .
H6B H -0.193025 0.128300 0.167149 0.021 Uiso 1 1 calc R U . . .
C7 C -0.0415(7) 0.0155(4) 0.1726(5) 0.0235(11) Uani 1 1 d . . . . .
H7A H 0.034778 0.055736 0.127215 0.028 Uiso 1 1 calc R U . . .
H7B H 0.039233 -0.009778 0.232589 0.028 Uiso 1 1 calc R U . . .
N1 N 0.2956(6) 0.5978(4) 0.5059(4) 0.0192(9) Uani 1 1 d . . . . .
H1A H 0.345061 0.676905 0.514561 0.023 Uiso 1 1 calc R U . . .
C10 C -0.3146(7) -0.0951(5) -0.0056(4) 0.0212(11) Uani 1 1 d . . . . .
H10 H -0.312161 -0.028456 -0.041423 0.025 Uiso 1 1 calc R U . . .
C8 C -0.2427(7) -0.2020(4) 0.1195(5) 0.0221(11) Uani 1 1 d . . . . .
H8 H -0.182624 -0.225095 0.185224 0.027 Uiso 1 1 calc R U . . .

loop_
_atom_site_aniso_label
_atom_site_aniso_U_11
_atom_site_aniso_U_22
_atom_site_aniso_U_33
_atom_site_aniso_U_23
_atom_site_aniso_U_13
_atom_site_aniso_U_12
Bi2 0.01423(11) 0.00950(11) 0.01375(12) 0.00313(9) 0.00364(10) 0.00307(9)
Bi1 0.01393(11) 0.01155(11) 0.01298(12) 0.00357(9) 0.00471(10) 0.00386(9)
Ag1 0.0403(3) 0.0402(3) 0.0251(2) -0.0018(2) 0.0055(2) 0.0127(2)
Br6 0.0185(2) 0.0191(2) 0.0167(2) 0.00770(19) 0.0035(2) 0.00466(19)
Br4 0.0258(3) 0.0200(2) 0.0237(3) 0.0046(2) 0.0090(2) 0.0117(2)
Br3 0.0303(3) 0.0144(2) 0.0222(3) 0.0064(2) 0.0101(2) 0.0062(2)
Br2 0.0206(2) 0.0260(3) 0.0191(3) 0.0048(2) 0.0018(2) 0.0107(2)
Br5 0.0162(2) 0.0148(2) 0.0181(2) 0.00329(18) 0.00233(19) 0.00209(18)
Br1 0.0191(2) 0.0166(2) 0.0179(2) 0.00391(19) 0.0086(2) 0.00512(19)
N2 0.020(2) 0.0141(19) 0.016(2) 0.0028(17) 0.0072(18) 0.0059(16)
N3 0.0143(19) 0.0103(18) 0.019(2) -0.0010(16) 0.0015(17) 0.0036(15)
C2 0.029(3) 0.025(3) 0.015(3) 0.003(2) 0.000(2) 0.012(2)
N4 0.028(2) 0.014(2) 0.023(2) 0.0024(18) 0.010(2) 0.0025(18)
C1 0.025(2) 0.012(2) 0.018(3) 0.0038(19) 0.010(2) 0.0073(19)
C9 0.024(3) 0.024(3) 0.024(3) 0.009(2) 0.003(2) 0.006(2)
C3 0.030(3) 0.024(3) 0.016(3) 0.006(2) 0.005(2) 0.014(2)
C4 0.023(2) 0.014(2) 0.022(3) 0.004(2) 0.007(2) 0.007(2)
C5 0.023(2) 0.014(2) 0.018(3) -0.0009(19) 0.007(2) 0.007(2)
C6 0.019(2) 0.012(2) 0.016(2) 0.0011(19) 0.004(2) 0.0006(19)
C7 0.015(2) 0.017(2) 0.030(3) -0.006(2) 0.002(2) 0.003(2)
N1 0.023(2) 0.0114(19) 0.018(2) 0.0018(17) 0.0027(18) 0.0034(17)
C10 0.023(3) 0.021(3) 0.020(3) 0.008(2) 0.008(2) 0.005(2)
C8 0.028(3) 0.019(2) 0.023(3) 0.007(2) 0.009(2) 0.012(2)

loop_
_atom_type_symbol
_atom_type_description
_atom_type_scat_dispersion_real
_atom_type_scat_dispersion_imag
_atom_type_scat_source
C C 0.0033 0.0016 'International Tables Vol C Tables 4.2.6.8 and 6.1.1.4'
H H 0.0000 0.0000 'International Tables Vol C Tables 4.2.6.8 and 6.1.1.4'
Ag Ag -0.8971 1.1015 'International Tables Vol C Tables 4.2.6.8 and 6.1.1.4'
Bi Bi -4.1077 10.2566 'International Tables Vol C Tables 4.2.6.8 and 6.1.1.4'
Br Br -0.2901 2.4595 'International Tables Vol C Tables 4.2.6.8 and 6.1.1.4'
N N 0.0061 0.0033 'International Tables Vol C Tables 4.2.6.8 and 6.1.1.4'

loop_
_geom_angle_atom_site_label_1
_geom_angle_atom_site_label_2
_geom_angle_atom_site_label_3
_geom_angle
_geom_angle_site_symmetry_1
_geom_angle_site_symmetry_3
_geom_angle_publ_flag
Br6 Bi2 Br6 180.00(2) 2_676 . ?
Br6 Bi2 Br4 90.687(14) 2_676 . ?
Br6 Bi2 Br4 89.313(14) . . ?
Br6 Bi2 Br4 89.313(14) 2_676 2_676 ?
Br6 Bi2 Br4 90.687(14) . 2_676 ?
Br6 Bi2 Br5 91.574(14) . . ?
Br6 Bi2 Br5 88.427(14) 2_676 . ?
Br6 Bi2 Br5 91.573(14) 2_676 2_676 ?
Br6 Bi2 Br5 88.427(14) . 2_676 ?
Br4 Bi2 Br4 180.0 . 2_676 ?
Br4 Bi2 Br5 91.036(15) . 2_676 ?
Br4 Bi2 Br5 91.035(15) 2_676 . ?
Br4 Bi2 Br5 88.965(15) . . ?
Br4 Bi2 Br5 88.965(15) 2_676 2_676 ?
Br5 Bi2 Br5 180.0 . 2_676 ?
Br3 Bi1 Br3 180.0 2_787 . ?
Br2 Bi1 Br3 90.963(15) 2_787 . ?
Br2 Bi1 Br3 89.036(15) 2_787 2_787 ?
Br2 Bi1 Br3 89.037(15) . . ?
Br2 Bi1 Br3 90.964(15) . 2_787 ?
Br2 Bi1 Br2 179.999(18) . 2_787 ?
Br1 Bi1 Br3 90.135(14) 2_787 2_787 ?
Br1 Bi1 Br3 89.864(14) 2_787 . ?
Br1 Bi1 Br3 89.865(14) . 2_787 ?
Br1 Bi1 Br3 90.136(14) . . ?
Br1 Bi1 Br2 91.557(15) . . ?
Br1 Bi1 Br2 88.444(15) . 2_787 ?
Br1 Bi1 Br2 91.556(15) 2_787 2_787 ?
Br1 Bi1 Br2 88.443(15) 2_787 . ?
Br1 Bi1 Br1 180.0 2_787 . ?
Br4 Ag1 Br2 102.31(2) . . ?
Br4 Ag1 Br5 95.26(2) . . ?
Br3 Ag1 Br4 142.69(3) . . ?
Br3 Ag1 Br2 95.46(2) . . ?
Br3 Ag1 Br5 104.35(2) . . ?
Br5 Ag1 Br2 119.10(2) . . ?
Ag1 Br4 Bi2 84.931(18) . . ?
Ag1 Br3 Bi1 85.195(17) . . ?
Ag1 Br2 Bi1 83.629(17) . . ?
Ag1 Br5 Bi2 82.780(16) . . ?
C1 N2 C3 108.5(4) . . ?
C1 N2 C4 125.1(4) . . ?
C3 N2 C4 126.3(4) . . ?
C10 N3 C7 125.3(4) . . ?
C8 N3 C7 126.0(4) . . ?
C8 N3 C10 108.7(4) . . ?
C3 C2 H2 126.9 . . ?
C3 C2 N1 106.1(4) . . ?
N1 C2 H2 126.9 . . ?
C9 N4 H4 125.2 . . ?
C8 N4 H4 125.2 . . ?
C8 N4 C9 109.7(4) . . ?
N2 C1 H1 126.1 . . ?
N2 C1 N1 107.7(4) . . ?
N1 C1 H1 126.1 . . ?
N4 C9 H9 126.9 . . ?
C10 C9 N4 106.2(5) . . ?
C10 C9 H9 126.9 . . ?
N2 C3 H3 126.1 . . ?
C2 C3 N2 107.8(4) . . ?
C2 C3 H3 126.1 . . ?
N2 C4 H4A 109.1 . . ?
N2 C4 H4B 109.1 . . ?
N2 C4 C5 112.6(4) . . ?
H4A C4 H4B 107.8 . . ?
C5 C4 H4A 109.1 . . ?
C5 C4 H4B 109.1 . . ?
C4 C5 H5A 109.6 . . ?
C4 C5 H5B 109.6 . . ?
H5A C5 H5B 108.2 . . ?
C6 C5 C4 110.1(4) . . ?
C6 C5 H5A 109.6 . . ?
C6 C5 H5B 109.6 . . ?
C5 C6 H6A 109.1 . . ?
C5 C6 H6B 109.1 . . ?
H6A C6 H6B 107.9 . . ?
C7 C6 C5 112.4(4) . . ?
C7 C6 H6A 109.1 . . ?
C7 C6 H6B 109.1 . . ?
N3 C7 C6 112.0(4) . . ?
N3 C7 H7A 109.2 . . ?
N3 C7 H7B 109.2 . . ?
C6 C7 H7A 109.2 . . ?
C6 C7 H7B 109.2 . . ?
H7A C7 H7B 107.9 . . ?
C2 N1 H1A 125.1 . . ?
C1 N1 C2 109.8(4) . . ?
C1 N1 H1A 125.1 . . ?
N3 C10 H10 126.4 . . ?
C9 C10 N3 107.1(4) . . ?
C9 C10 H10 126.4 . . ?
N3 C8 N4 108.3(4) . . ?
N3 C8 H8 125.8 . . ?
N4 C8 H8 125.8 . . ?

loop_
_geom_bond_atom_site_label_1
_geom_bond_atom_site_label_2
_geom_bond_distance
_geom_bond_site_symmetry_2
_geom_bond_publ_flag
Bi2 Br6 2.8294(5) 2_676 ?
Bi2 Br6 2.8295(5) . ?
Bi2 Br4 2.8654(5) 2_676 ?
Bi2 Br4 2.8654(5) . ?
Bi2 Br5 2.8671(5) . ?
Bi2 Br5 2.8672(5) 2_676 ?
Bi1 Br3 2.8869(5) 2_787 ?
Bi1 Br3 2.8870(5) . ?
Bi1 Br2 2.8497(5) 2_787 ?
Bi1 Br2 2.8497(5) . ?
Bi1 Br1 2.8442(5) . ?
Bi1 Br1 2.8442(5) 2_787 ?
Ag1 Br4 2.6584(7) . ?
Ag1 Br3 2.6538(7) . ?
Ag1 Br2 2.7806(7) . ?
Ag1 Br5 2.7771(7) . ?
N2 C1 1.331(6) . ?
N2 C3 1.385(6) . ?
N2 C4 1.470(6) . ?
N3 C7 1.466(6) . ?
N3 C10 1.381(6) . ?
N3 C8 1.317(6) . ?
C2 H2 0.9500 . ?
C2 C3 1.344(7) . ?
C2 N1 1.380(6) . ?
N4 H4 0.8800 . ?
N4 C9 1.370(6) . ?
N4 C8 1.322(7) . ?
C1 H1 0.9500 . ?
C1 N1 1.334(6) . ?
C9 H9 0.9500 . ?
C9 C10 1.351(7) . ?
C3 H3 0.9500 . ?
C4 H4A 0.9900 . ?
C4 H4B 0.9900 . ?
C4 C5 1.519(6) . ?
C5 H5A 0.9900 . ?
C5 H5B 0.9900 . ?
C5 C6 1.517(6) . ?
C6 H6A 0.9900 . ?
C6 H6B 0.9900 . ?
C6 C7 1.512(7) . ?
C7 H7A 0.9900 . ?
C7 H7B 0.9900 . ?
N1 H1A 0.8800 . ?
C10 H10 0.9500 . ?
C8 H8 0.9500 . ?

loop_
_geom_torsion_atom_site_label_1
_geom_torsion_atom_site_label_2
_geom_torsion_atom_site_label_3
_geom_torsion_atom_site_label_4
_geom_torsion
_geom_torsion_site_symmetry_1
_geom_torsion_site_symmetry_2
_geom_torsion_site_symmetry_3
_geom_torsion_site_symmetry_4
_geom_torsion_publ_flag
N2 C1 N1 C2 -1.2(5) . . . . ?
N2 C4 C5 C6 177.4(4) . . . . ?
N4 C9 C10 N3 0.3(6) . . . . ?
C1 N2 C3 C2 0.4(6) . . . . ?
C1 N2 C4 C5 114.5(5) . . . . ?
C9 N4 C8 N3 0.9(6) . . . . ?
C3 N2 C1 N1 0.5(5) . . . . ?
C3 N2 C4 C5 -67.7(6) . . . . ?
C3 C2 N1 C1 1.4(6) . . . . ?
C4 N2 C1 N1 178.7(4) . . . . ?
C4 N2 C3 C2 -177.7(4) . . . . ?
C4 C5 C6 C7 -179.3(4) . . . . ?
C5 C6 C7 N3 -178.8(4) . . . . ?
C7 N3 C10 C9 178.7(4) . . . . ?
C7 N3 C8 N4 -179.1(4) . . . . ?
N1 C2 C3 N2 -1.1(6) . . . . ?
C10 N3 C7 C6 72.3(6) . . . . ?
C10 N3 C8 N4 -0.6(6) . . . . ?
C8 N3 C7 C6 -109.4(5) . . . . ?
C8 N3 C10 C9 0.2(6) . . . . ?
C8 N4 C9 C10 -0.7(6) . . . . ?
